data_7043296
loop_
_publ_author_name
'Salvarese, Nicola'
'Refosco, Fiorenzo'
'Seraglia, Roberta'
'Roverso, Marco'
'Dolmella, Alessandro'
'Bolzati, Cristina'

_publ_section_title
;
 Synthesis and Characterization of Rhenium(III) Complexes with
 (Ph2PCH2CH2)2NR Diphosphinoamine Ligands
;
_journal_name_full 'Dalton Trans.'
_journal_paper_doi 10.1039/C7DT01032J
_journal_year 2017
_chemical_absolute_configuration ad
_chemical_formula_moiety 'C29 H31 Cl3 N P2 Re, C3 H7 N O'
_chemical_formula_sum 'C32 H38 Cl3 N2 O P2 Re'
_chemical_formula_weight 821.13
_chemical_name_systematic
;
 ? 
;
_space_group_crystal_system orthorhombic
_space_group_IT_number 19
_space_group_name_Hall 'P 2ac 2ab'
_space_group_name_H-M_alt 'P 21 21 21'
_symmetry_space_group_name_Hall 'P 2ac 2ab'
_symmetry_space_group_name_H-M 'P 21 21 21'
_atom_sites_solution_hydrogens geom
_atom_sites_solution_primary direct
_atom_sites_solution_secondary difmap
_audit_creation_date 2012-07-03
_audit_creation_method
;
  Olex2 1.2
  (compiled 2012.05.09 svn.r2324, GUI svn.r4230)
;
_audit_update_record
;
2017-05-29 deposited with the CCDC.
2017-06-12 downloaded from the CCDC.
;
_cell_angle_alpha 90.00
_cell_angle_beta 90.00
_cell_angle_gamma 90.00
_cell_formula_units_Z 4
_cell_length_a 12.61584(9)
_cell_length_b 14.38916(10)
_cell_length_c 18.04782(13)
_cell_measurement_reflns_used 34742
_cell_measurement_temperature 302.3(9)
_cell_measurement_theta_max 32.7214
_cell_measurement_theta_min 2.1426
_cell_volume 3276.24(4)
_computing_cell_refinement
;
CrysAlisPro, Agilent Technologies,
Version 1.171.35.21 (release 20-01-2012 CrysAlis171 .NET)
(compiled Jan 23 2012,18:06:46)
;
_computing_data_collection
;
CrysAlisPro, Agilent Technologies,
Version 1.171.35.21 (release 20-01-2012 CrysAlis171 .NET)
(compiled Jan 23 2012,18:06:46)
;
_computing_data_reduction
;
CrysAlisPro, Agilent Technologies,
Version 1.171.35.21 (release 20-01-2012 CrysAlis171 .NET)
(compiled Jan 23 2012,18:06:46)
;
_computing_molecular_graphics
;
O. V. Dolomanov, L. J. Bourhis, R. J. Gildea, J. A. K. Howard and H. Puschmann,
OLEX2: a complete structure solution, refinement and analysis program.
J. Appl. Cryst. (2009). 42, 339-341.
;
_computing_publication_material
;
O. V. Dolomanov, L. J. Bourhis, R. J. Gildea, J. A. K. Howard and H. Puschmann,
OLEX2: a complete structure solution, refinement and analysis program.
J. Appl. Cryst. (2009). 42, 339-341.
;
_computing_structure_refinement
;
SHELXL, G.M. Sheldrick, Acta Cryst.
(2008). A64, 112-122
;
_computing_structure_solution
;
SHELXS, G.M. Sheldrick, Acta Cryst.
(2008). A64, 112-122
;
_diffrn_ambient_temperature 302.3(9)
_diffrn_detector_area_resol_mean 16.1274
_diffrn_measured_fraction_theta_full 0.999
_diffrn_measured_fraction_theta_max 0.964
_diffrn_measurement_details
;
#__ type_ start__ end____ width___ exp.time_
  1 omega  -26.00   95.00   0.5000   12.0000
omega____ theta____ kappa____ phi______ frames
    -       27.2035   13.0000 -179.0000 242

#__ type_ start__ end____ width___ exp.time_
  2 omega   18.00   69.00   0.5000   12.0000
omega____ theta____ kappa____ phi______ frames
    -       27.2035  -99.0000   30.0000 102

#__ type_ start__ end____ width___ exp.time_
  3 omega -103.00  -53.00   0.5000   12.0000
omega____ theta____ kappa____ phi______ frames
    -      -27.2035  179.0000 -150.0000 100

#__ type_ start__ end____ width___ exp.time_
  4 omega  -48.00   40.00   0.5000   12.0000
omega____ theta____ kappa____ phi______ frames
    -      -27.2035   57.0000  150.0000 176

#__ type_ start__ end____ width___ exp.time_
  5 omega   -3.00   39.00   0.5000   12.0000
omega____ theta____ kappa____ phi______ frames
    -       27.2035   77.0000  120.0000 84

#__ type_ start__ end____ width___ exp.time_
  6 omega  -46.00   69.00   0.5000   12.0000
omega____ theta____ kappa____ phi______ frames
    -       27.2035  -19.0000  -30.0000 230

#__ type_ start__ end____ width___ exp.time_
  7 omega   -3.00   97.00   0.5000   12.0000
omega____ theta____ kappa____ phi______ frames
    -       27.2035   77.0000  -90.0000 200

#__ type_ start__ end____ width___ exp.time_
  8 omega   -2.00   97.00   0.5000   12.0000
omega____ theta____ kappa____ phi______ frames
    -       27.2035   77.0000 -180.0000 198

#__ type_ start__ end____ width___ exp.time_
  9 omega  -24.00   69.00   0.5000   12.0000
omega____ theta____ kappa____ phi______ frames
    -       27.2035  -99.0000 -120.0000 186

#__ type_ start__ end____ width___ exp.time_
 10 omega   -3.00   97.00   0.5000   12.0000
omega____ theta____ kappa____ phi______ frames
    -       27.2035   77.0000    0.0000 200
;
_diffrn_measurement_device_type 'Xcalibur, Eos, Gemini'
_diffrn_measurement_method '\w scans'
_diffrn_orient_matrix_UB_11 0.0008016000
_diffrn_orient_matrix_UB_12 -0.0143460000
_diffrn_orient_matrix_UB_13 0.0376013000
_diffrn_orient_matrix_UB_21 0.0097561000
_diffrn_orient_matrix_UB_22 -0.0463897000
_diffrn_orient_matrix_UB_23 -0.0113486000
_diffrn_orient_matrix_UB_31 0.0553842000
_diffrn_orient_matrix_UB_32 0.0083726000
_diffrn_orient_matrix_UB_33 0.0014570000
_diffrn_radiation_monochromator graphite
_diffrn_radiation_type 'Mo K\a'
_diffrn_radiation_wavelength 0.7107
_diffrn_reflns_av_R_equivalents 0.0283
_diffrn_reflns_av_unetI/netI 0.0180
_diffrn_reflns_limit_h_max 18
_diffrn_reflns_limit_h_min -19
_diffrn_reflns_limit_k_max 21
_diffrn_reflns_limit_k_min -21
_diffrn_reflns_limit_l_max 26
_diffrn_reflns_limit_l_min -27
_diffrn_reflns_number 68698
_diffrn_reflns_theta_full 30.49
_diffrn_reflns_theta_max 32.80
_diffrn_reflns_theta_min 2.15
_diffrn_source 'Enhance (Mo) X-ray Source'
_diffrn_standards_decay_% 0.0(1)
_diffrn_standards_interval_count 50
_diffrn_standards_number 2
_exptl_absorpt_coefficient_mu 4.080
_exptl_absorpt_correction_T_max 1.00000
_exptl_absorpt_correction_T_min 0.33166
_exptl_absorpt_correction_type multi-scan
_exptl_absorpt_process_details
;
CrysAlisPro, Agilent Technologies,
Version 1.171.35.21 (release 20-01-2012 CrysAlis171 .NET)
(compiled Jan 23 2012,18:06:46)
Empirical absorption correction using spherical harmonics,
 implemented in SCALE3 ABSPACK scaling algorithm.
;
_exptl_crystal_colour red
_exptl_crystal_colour_primary red
_exptl_crystal_density_diffrn 1.665
_exptl_crystal_density_method 'not measured'
_exptl_crystal_description prism
_exptl_crystal_F_000 1632
_exptl_crystal_size_max 0.76
_exptl_crystal_size_mid 0.36
_exptl_crystal_size_min 0.16
_refine_diff_density_max 0.597
_refine_diff_density_min -0.607
_refine_diff_density_rms 0.069
_refine_ls_abs_structure_details
;
'Flack H D (1983), Acta Cryst. A39, 876-881, 4986 Friedel pairs'
;
_refine_ls_abs_structure_Flack -0.018(3)
_refine_ls_extinction_method none
_refine_ls_goodness_of_fit_ref 1.079
_refine_ls_hydrogen_treatment constr
_refine_ls_matrix_type full
_refine_ls_number_parameters 402
_refine_ls_number_reflns 11414
_refine_ls_number_restraints 0
_refine_ls_restrained_S_all 1.079
_refine_ls_R_factor_all 0.0210
_refine_ls_R_factor_gt 0.0181
_refine_ls_shift/su_max 0.003
_refine_ls_shift/su_mean 0.000
_refine_ls_structure_factor_coef Fsqd
_refine_ls_weighting_details 'calc w=1/[\s^2^(Fo^2^)+(0.0171P)^2^+0.7487P] where P=(Fo^2^+2Fc^2^)/3'
_refine_ls_weighting_scheme calc
_refine_ls_wR_factor_gt 0.0380
_refine_ls_wR_factor_ref 0.0392
_reflns_number_gt 10837
_reflns_number_total 11414
_reflns_threshold_expression >2sigma(I)
_cod_data_source_file c7dt01032j2.cif
_cod_data_source_block 1
_cod_database_code 7043296

loop_
_space_group_symop_id
_space_group_symop_operation_xyz
1 'x, y, z'
2 '-x+1/2, -y, z+1/2'
3 'x+1/2, -y+1/2, -z'
4 '-x, y+1/2, -z+1/2'

loop_
_atom_site_label
_atom_site_type_symbol
_atom_site_fract_x
_atom_site_fract_y
_atom_site_fract_z
_atom_site_U_iso_or_equiv
_atom_site_adp_type
_atom_site_occupancy
_atom_site_symmetry_multiplicity
_atom_site_calc_flag
_atom_site_refinement_flags
_atom_site_disorder_assembly
_atom_site_disorder_group
Re1 Re 0.368390(5) 0.673388(5) 0.705498(4) 0.02589(2) Uani 1 1 d . A .
Cl1 Cl 0.39589(5) 0.55816(4) 0.80248(4) 0.04448(13) Uani 1 1 d . . .
Cl2 Cl 0.44902(5) 0.55799(4) 0.62487(4) 0.04423(13) Uani 1 1 d . . .
Cl3 Cl 0.19395(4) 0.63342(4) 0.67430(3) 0.04218(12) Uani 1 1 d . . .
P1 P 0.38275(4) 0.77723(4) 0.60286(3) 0.03036(10) Uani 1 1 d . A .
P2 P 0.31020(4) 0.77397(3) 0.80287(3) 0.02757(9) Uani 1 1 d . A .
O1 O 0.2142(2) 0.3276(3) 0.68807(14) 0.0953(9) Uani 1 1 d . . .
N1 N 0.52484(13) 0.73514(12) 0.73525(10) 0.0315(4) Uani 1 1 d . . .
N2 N 0.1092(2) 0.38191(18) 0.59684(16) 0.0626(7) Uani 1 1 d . . .
C1 C 0.51962(16) 0.8189(2) 0.61359(14) 0.0412(5) Uani 1 1 d . . .
H1AA H 0.5682 0.7765 0.5892 0.049 Uiso 0.824(4) 1 calc PR A 1
H1AB H 0.5270 0.8797 0.5909 0.049 Uiso 0.824(4) 1 calc PR A 1
H1BC H 0.5539 0.8180 0.5655 0.049 Uiso 0.176(4) 1 calc PR A 2
H1BD H 0.5178 0.8829 0.6304 0.049 Uiso 0.176(4) 1 calc PR A 2
C2 C 0.54555(19) 0.8247(2) 0.69518(15) 0.0380(6) Uani 0.824(4) 1 d P A 1
H2A H 0.6196 0.8412 0.7009 0.046 Uiso 0.824(4) 1 calc PR A 1
H2B H 0.5034 0.8736 0.7175 0.046 Uiso 0.824(4) 1 calc PR A 1
C2A C 0.5818(10) 0.7661(11) 0.6641(8) 0.040(3) Uani 0.176(4) 1 d P A 2
H2AA H 0.6432 0.8028 0.6779 0.048 Uiso 0.176(4) 1 calc PR A 2
H2AB H 0.6074 0.7112 0.6386 0.048 Uiso 0.176(4) 1 calc PR A 2
C3 C 0.43606(17) 0.81451(18) 0.84293(13) 0.0404(5) Uani 1 1 d . . .
H3AA H 0.4477 0.8788 0.8289 0.048 Uiso 0.824(4) 1 calc PR A 1
H3AB H 0.4317 0.8117 0.8965 0.048 Uiso 0.824(4) 1 calc PR A 1
H3BC H 0.4259 0.8737 0.8676 0.048 Uiso 0.176(4) 1 calc PR A 2
H3BD H 0.4619 0.7700 0.8790 0.048 Uiso 0.176(4) 1 calc PR A 2
C4 C 0.5284(2) 0.7565(2) 0.81702(16) 0.0375(6) Uani 0.824(4) 1 d P A 1
H4A H 0.5292 0.6986 0.8445 0.045 Uiso 0.824(4) 1 calc PR A 1
H4B H 0.5938 0.7893 0.8280 0.045 Uiso 0.824(4) 1 calc PR A 1
C4A C 0.5121(8) 0.8244(10) 0.7824(8) 0.039(3) Uani 0.176(4) 1 d P A 2
H4AA H 0.5805 0.8412 0.8030 0.047 Uiso 0.176(4) 1 calc PR A 2
H4AB H 0.4894 0.8748 0.7505 0.047 Uiso 0.176(4) 1 calc PR A 2
C5 C 0.61622(19) 0.6714(2) 0.72085(18) 0.0432(7) Uani 0.824(4) 1 d P A 1
H5A H 0.6031 0.6124 0.7440 0.065 Uiso 0.824(4) 1 calc PR A 1
H5B H 0.6798 0.6981 0.7410 0.065 Uiso 0.824(4) 1 calc PR A 1
H5C H 0.6245 0.6629 0.6684 0.065 Uiso 0.824(4) 1 calc PR A 1
C5A C 0.5950(10) 0.6700(12) 0.7748(7) 0.044(3) Uani 0.176(4) 1 d P A 2
H5AA H 0.6600 0.7009 0.7874 0.066 Uiso 0.176(4) 1 calc PR A 2
H5AB H 0.6100 0.6176 0.7436 0.066 Uiso 0.176(4) 1 calc PR A 2
H5AC H 0.5606 0.6491 0.8192 0.066 Uiso 0.176(4) 1 calc PR A 2
C6 C 0.3763(2) 0.72966(15) 0.50913(12) 0.0387(5) Uani 1 1 d . . .
C7 C 0.4360(2) 0.7690(2) 0.45209(15) 0.0517(6) Uani 1 1 d . A .
H7 H 0.4840 0.8163 0.4625 0.062 Uiso 1 1 calc R . .
C8 C 0.4239(3) 0.7376(2) 0.37987(16) 0.0661(9) Uani 1 1 d . . .
H8 H 0.4645 0.7635 0.3421 0.079 Uiso 1 1 calc R A .
C9 C 0.3525(3) 0.6685(3) 0.36377(14) 0.0670(9) Uani 1 1 d . A .
H9 H 0.3438 0.6487 0.3151 0.080 Uiso 1 1 calc R . .
C10 C 0.2940(2) 0.6287(2) 0.41948(17) 0.0589(8) Uani 1 1 d . . .
H10 H 0.2458 0.5817 0.4086 0.071 Uiso 1 1 calc R A .
C11 C 0.3068(2) 0.6588(2) 0.49246(14) 0.0478(6) Uani 1 1 d . A .
H11 H 0.2680 0.6308 0.5302 0.057 Uiso 1 1 calc R . .
C12 C 0.29889(17) 0.87963(15) 0.59060(12) 0.0350(4) Uani 1 1 d . . .
C13 C 0.3263(2) 0.96636(17) 0.61823(17) 0.0508(6) Uani 1 1 d . A .
H13 H 0.3897 0.9741 0.6438 0.061 Uiso 1 1 calc R . .
C14 C 0.2592(3) 1.04140(19) 0.6078(2) 0.0658(9) Uani 1 1 d . . .
H14 H 0.2774 1.0991 0.6272 0.079 Uiso 1 1 calc R A .
C15 C 0.1663(3) 1.0317(2) 0.56927(19) 0.0621(8) Uani 1 1 d . A .
H15 H 0.1229 1.0829 0.5612 0.075 Uiso 1 1 calc R . .
C16 C 0.1374(2) 0.9456(2) 0.54244(16) 0.0578(7) Uani 1 1 d . . .
H16 H 0.0737 0.9384 0.5171 0.069 Uiso 1 1 calc R A .
C17 C 0.2035(2) 0.8702(2) 0.55335(16) 0.0482(6) Uani 1 1 d . A .
H17 H 0.1836 0.8122 0.5354 0.058 Uiso 1 1 calc R . .
C18 C 0.23821(17) 0.71994(15) 0.88006(12) 0.0342(4) Uani 1 1 d . . .
C19 C 0.1781(2) 0.64092(17) 0.87035(15) 0.0442(5) Uani 1 1 d . A .
H19 H 0.1739 0.6134 0.8238 0.053 Uiso 1 1 calc R . .
C20 C 0.1237(2) 0.60213(18) 0.92951(17) 0.0542(7) Uani 1 1 d . . .
H20 H 0.0830 0.5490 0.9222 0.065 Uiso 1 1 calc R A .
C21 C 0.1292(3) 0.6412(2) 0.99855(16) 0.0599(7) Uani 1 1 d . A .
H21 H 0.0945 0.6136 1.0383 0.072 Uiso 1 1 calc R . .
C22 C 0.1865(3) 0.7213(2) 1.00866(15) 0.0606(8) Uani 1 1 d . . .
H22 H 0.1887 0.7492 1.0551 0.073 Uiso 1 1 calc R A .
C23 C 0.2409(2) 0.7607(2) 0.95017(14) 0.0482(6) Uani 1 1 d . A .
H23 H 0.2798 0.8148 0.9576 0.058 Uiso 1 1 calc R . .
C24 C 0.22928(15) 0.87764(13) 0.79085(13) 0.0329(4) Uani 1 1 d . . .
C25 C 0.2468(2) 0.95821(17) 0.83202(16) 0.0478(6) Uani 1 1 d . A .
H25 H 0.3059 0.9626 0.8626 0.057 Uiso 1 1 calc R . .
C26 C 0.1759(3) 1.03206(19) 0.8273(2) 0.0624(8) Uani 1 1 d . . .
H26 H 0.1876 1.0858 0.8547 0.075 Uiso 1 1 calc R A .
C27 C 0.0879(2) 1.02569(19) 0.7818(2) 0.0672(9) Uani 1 1 d . A .
H27 H 0.0401 1.0748 0.7791 0.081 Uiso 1 1 calc R . .
C28 C 0.0711(2) 0.9470(2) 0.7408(2) 0.0615(8) Uani 1 1 d . . .
H28 H 0.0123 0.9431 0.7099 0.074 Uiso 1 1 calc R A .
C29 C 0.1412(2) 0.87329(17) 0.74504(15) 0.0449(5) Uani 1 1 d . A .
H29 H 0.1291 0.8202 0.7169 0.054 Uiso 1 1 calc R . .
C30 C 0.1898(3) 0.3869(2) 0.64268(18) 0.0616(8) Uani 1 1 d . . .
H30 H 0.2318 0.4400 0.6404 0.074 Uiso 1 1 calc R . .
C31 C 0.0899(4) 0.4528(3) 0.5421(3) 0.1097(17) Uani 1 1 d . . .
H31A H 0.0191 0.4762 0.5477 0.165 Uiso 1 1 calc R . .
H31B H 0.0981 0.4268 0.4934 0.165 Uiso 1 1 calc R . .
H31C H 0.1397 0.5026 0.5486 0.165 Uiso 1 1 calc R . .
C32 C 0.0423(4) 0.3018(4) 0.5990(3) 0.125(2) Uani 1 1 d . . .
H32A H 0.0593 0.2651 0.6418 0.187 Uiso 1 1 calc R . .
H32B H 0.0531 0.2654 0.5551 0.187 Uiso 1 1 calc R . .
H32C H -0.0305 0.3211 0.6016 0.187 Uiso 1 1 calc R . .

loop_
_atom_site_aniso_label
_atom_site_aniso_U_11
_atom_site_aniso_U_22
_atom_site_aniso_U_33
_atom_site_aniso_U_23
_atom_site_aniso_U_13
_atom_site_aniso_U_12
Re1 0.02580(3) 0.02229(3) 0.02957(3) -0.00076(3) 0.00052(3) 0.00024(3)
Cl1 0.0543(3) 0.0327(2) 0.0464(3) 0.0117(2) 0.0043(3) 0.0081(2)
Cl2 0.0492(3) 0.0382(3) 0.0453(3) -0.0093(2) 0.0064(3) 0.0098(2)
Cl3 0.0317(2) 0.0465(3) 0.0484(3) -0.0115(2) -0.0009(2) -0.0087(2)
P1 0.0305(3) 0.0302(2) 0.0304(2) 0.00283(18) -0.0004(2) -0.00070(19)
P2 0.0286(2) 0.0247(2) 0.0293(2) -0.00237(19) 0.0005(2) -0.00111(16)
O1 0.102(2) 0.122(2) 0.0622(15) 0.0180(17) 0.0067(13) 0.033(2)
N1 0.0249(8) 0.0323(8) 0.0373(9) 0.0026(7) -0.0013(7) 0.0001(6)
N2 0.0563(15) 0.0617(15) 0.0698(16) -0.0124(13) -0.0029(12) 0.0006(12)
C1 0.0300(9) 0.0474(13) 0.0463(12) 0.0138(12) 0.0002(9) -0.0074(10)
C2 0.0307(11) 0.0359(12) 0.0475(15) 0.0094(14) -0.0058(10) -0.0075(10)
C2A 0.025(6) 0.053(8) 0.042(7) 0.001(6) 0.006(5) -0.008(5)
C3 0.0337(10) 0.0467(13) 0.0407(11) -0.0126(10) -0.0049(8) -0.0051(9)
C4 0.0308(12) 0.0436(15) 0.0382(14) -0.0027(11) -0.0083(10) -0.0017(10)
C4A 0.022(4) 0.038(6) 0.057(8) -0.007(7) -0.012(5) -0.003(5)
C5 0.0286(11) 0.0439(13) 0.0572(18) 0.0004(13) -0.0020(11) 0.0069(11)
C5A 0.037(6) 0.060(8) 0.036(7) 0.012(6) -0.001(5) -0.003(6)
C6 0.0425(11) 0.0432(11) 0.0305(9) 0.0009(8) -0.0001(10) 0.0112(10)
C7 0.0611(16) 0.0526(15) 0.0413(13) 0.0082(12) 0.0096(12) 0.0155(13)
C8 0.086(2) 0.078(2) 0.0345(13) 0.0127(14) 0.0145(15) 0.0294(18)
C9 0.079(2) 0.089(2) 0.0325(11) -0.0077(14) -0.0064(12) 0.045(2)
C10 0.0580(17) 0.0693(18) 0.0493(16) -0.0199(14) -0.0164(13) 0.0197(15)
C11 0.0499(13) 0.0562(16) 0.0371(12) -0.0049(11) -0.0031(10) 0.0012(12)
C12 0.0357(10) 0.0343(10) 0.0349(11) 0.0057(8) -0.0028(8) 0.0016(8)
C13 0.0514(13) 0.0348(11) 0.0662(17) 0.0033(12) -0.0168(13) -0.0021(10)
C14 0.0697(19) 0.0345(13) 0.093(2) 0.0034(15) -0.0151(18) 0.0047(12)
C15 0.0665(19) 0.0460(15) 0.074(2) 0.0126(15) -0.0070(16) 0.0180(14)
C16 0.0470(14) 0.0681(17) 0.0581(16) -0.0015(13) -0.0145(14) 0.0154(14)
C17 0.0405(12) 0.0486(14) 0.0555(15) -0.0076(12) -0.0114(11) 0.0057(11)
C18 0.0354(10) 0.0345(10) 0.0329(10) 0.0025(9) 0.0031(8) 0.0026(8)
C19 0.0451(12) 0.0382(11) 0.0492(14) -0.0023(10) 0.0131(11) -0.0022(10)
C20 0.0510(15) 0.0406(12) 0.0711(18) 0.0074(12) 0.0221(15) -0.0020(12)
C21 0.0646(17) 0.0607(15) 0.0543(15) 0.0215(13) 0.0248(15) 0.0105(15)
C22 0.0725(19) 0.078(2) 0.0317(12) 0.0051(13) 0.0115(13) 0.0058(16)
C23 0.0592(16) 0.0524(15) 0.0330(12) 0.0006(10) 0.0044(11) -0.0035(12)
C24 0.0343(9) 0.0279(8) 0.0367(10) -0.0017(9) 0.0054(9) 0.0021(7)
C25 0.0467(13) 0.0356(12) 0.0610(16) -0.0137(11) -0.0022(12) 0.0015(10)
C26 0.0573(16) 0.0327(12) 0.097(2) -0.0189(14) 0.0056(17) 0.0070(12)
C27 0.0534(15) 0.0422(13) 0.106(3) -0.0031(17) 0.0050(18) 0.0169(12)
C28 0.0432(14) 0.0562(16) 0.085(2) -0.0031(16) -0.0135(14) 0.0116(12)
C29 0.0412(12) 0.0390(11) 0.0545(14) -0.0053(10) -0.0044(11) 0.0030(10)
C30 0.0624(19) 0.067(2) 0.0549(18) -0.0098(15) 0.0019(15) 0.0004(15)
C31 0.144(5) 0.087(3) 0.098(3) 0.001(3) -0.037(3) 0.019(3)
C32 0.075(3) 0.125(4) 0.175(5) -0.047(4) 0.025(3) -0.045(3)

loop_
_atom_type_symbol
_atom_type_description
_atom_type_scat_dispersion_real
_atom_type_scat_dispersion_imag
_atom_type_scat_source
C C 0.0033 0.0016 'International Tables Vol C Tables 4.2.6.8 and 6.1.1.4'
H H 0.0000 0.0000 'International Tables Vol C Tables 4.2.6.8 and 6.1.1.4'
N N 0.0061 0.0033 'International Tables Vol C Tables 4.2.6.8 and 6.1.1.4'
O O 0.0106 0.0060 'International Tables Vol C Tables 4.2.6.8 and 6.1.1.4'
P P 0.1023 0.0942 'International Tables Vol C Tables 4.2.6.8 and 6.1.1.4'
Cl Cl 0.1484 0.1585 'International Tables Vol C Tables 4.2.6.8 and 6.1.1.4'
Re Re -1.0185 7.2310 'International Tables Vol C Tables 4.2.6.8 and 6.1.1.4'

loop_
_geom_angle_atom_site_label_1
_geom_angle_atom_site_label_2
_geom_angle_atom_site_label_3
_geom_angle
Cl2 Re1 Cl1 84.58(2)
Cl3 Re1 Cl1 98.01(2)
Cl3 Re1 Cl2 94.68(2)
Cl3 Re1 P1 92.20(2)
Cl3 Re1 P2 92.107(19)
P1 Re1 Cl1 166.660(19)
P1 Re1 Cl2 86.06(2)
P1 Re1 P2 102.398(18)
P2 Re1 Cl1 85.854(19)
P2 Re1 Cl2 168.96(2)
N1 Re1 Cl1 88.41(5)
N1 Re1 Cl2 92.63(5)
N1 Re1 Cl3 170.69(5)
N1 Re1 P1 82.55(5)
N1 Re1 P2 81.59(5)
C1 P1 Re1 101.17(8)
C6 P1 Re1 118.73(7)
C6 P1 C1 105.18(12)
C6 P1 C12 99.46(10)
C12 P1 Re1 123.70(7)
C12 P1 C1 107.07(12)
C3 P2 Re1 102.46(8)
C18 P2 Re1 116.94(7)
C18 P2 C3 105.25(11)
C24 P2 Re1 125.47(8)
C24 P2 C3 105.72(11)
C24 P2 C18 99.21(10)
C2 N1 Re1 112.35(13)
C2 N1 C2A 42.9(6)
C2 N1 C4 106.92(19)
C2 N1 C4A 64.6(6)
C2A N1 Re1 109.1(5)
C2A N1 C4A 105.5(8)
C4 N1 Re1 110.09(14)
C4 N1 C2A 138.1(6)
C4 N1 C4A 45.3(5)
C4A N1 Re1 111.8(4)
C5 N1 Re1 113.34(15)
C5 N1 C2 108.0(2)
C5 N1 C2A 70.9(6)
C5 N1 C4 105.77(19)
C5 N1 C4A 133.1(4)
C5A N1 Re1 113.2(6)
C5A N1 C2 132.5(6)
C5A N1 C2A 108.0(7)
C5A N1 C4 68.7(6)
C5A N1 C4A 108.8(8)
C5A N1 C5 39.8(5)
C30 N2 C31 121.6(3)
C30 N2 C32 119.0(4)
C32 N2 C31 119.3(4)
P1 C1 H1AA 109.9
P1 C1 H1AB 109.9
P1 C1 H1BC 108.7
P1 C1 H1BD 108.7
H1AA C1 H1AB 108.3
H1AA C1 H1BC 45.9
H1AA C1 H1BD 138.9
H1AB C1 H1BC 65.9
H1AB C1 H1BD 43.8
H1BC C1 H1BD 107.6
C2 C1 P1 108.91(16)
C2 C1 H1AA 109.9
C2 C1 H1AB 109.9
C2 C1 H1BC 140.9
C2 C1 H1BD 69.4
C2A C1 P1 114.3(5)
C2A C1 H1AA 66.9
C2A C1 H1AB 134.3
C2A C1 H1BC 108.7
C2A C1 H1BD 108.7
C2A C1 C2 44.4(6)
N1 C2 C1 112.6(2)
N1 C2 H2A 109.1
N1 C2 H2B 109.1
C1 C2 H2A 109.1
C1 C2 H2B 109.1
H2A C2 H2B 107.8
N1 C2A H2AA 108.4
N1 C2A H2AB 108.4
C1 C2A N1 115.6(8)
C1 C2A H2AA 108.4
C1 C2A H2AB 108.4
H2AA C2A H2AB 107.4
P2 C3 H3AA 109.3
P2 C3 H3AB 109.3
P2 C3 H3BC 110.2
P2 C3 H3BD 110.2
H3AA C3 H3AB 107.9
H3AA C3 H3BC 45.8
H3AA C3 H3BD 139.0
H3AB C3 H3BC 64.6
H3AB C3 H3BD 47.4
H3BC C3 H3BD 108.5
C4 C3 P2 111.71(17)
C4 C3 H3AA 109.3
C4 C3 H3AB 109.3
C4 C3 H3BC 137.0
C4 C3 H3BD 65.3
C4A C3 P2 107.7(5)
C4A C3 H3AA 67.2
C4A C3 H3AB 141.9
C4A C3 H3BC 110.2
C4A C3 H3BD 110.2
C4A C3 C4 46.7(6)
N1 C4 H4A 109.0
N1 C4 H4B 109.0
C3 C4 N1 113.1(2)
C3 C4 H4A 109.0
C3 C4 H4B 109.0
H4A C4 H4B 107.8
N1 C4A H4AA 108.9
N1 C4A H4AB 108.9
C3 C4A N1 113.5(9)
C3 C4A H4AA 108.9
C3 C4A H4AB 108.9
H4AA C4A H4AB 107.7
N1 C5 H5A 109.5
N1 C5 H5B 109.5
N1 C5 H5C 109.5
N1 C5A H5AA 109.5
N1 C5A H5AB 109.5
N1 C5A H5AC 109.5
H5AA C5A H5AB 109.5
H5AA C5A H5AC 109.5
H5AB C5A H5AC 109.5
C7 C6 P1 120.5(2)
C11 C6 P1 120.51(18)
C11 C6 C7 118.9(2)
C6 C7 H7 120.0
C8 C7 C6 120.1(3)
C8 C7 H7 120.0
C7 C8 H8 119.8
C9 C8 C7 120.5(3)
C9 C8 H8 119.8
C8 C9 H9 120.0
C8 C9 C10 120.0(3)
C10 C9 H9 120.0
C9 C10 H10 120.0
C9 C10 C11 120.0(3)
C11 C10 H10 120.0
C6 C11 C10 120.6(3)
C6 C11 H11 119.7
C10 C11 H11 119.7
C13 C12 P1 122.52(18)
C17 C12 P1 118.86(18)
C17 C12 C13 118.6(2)
C12 C13 H13 120.0
C14 C13 C12 120.0(3)
C14 C13 H13 120.0
C13 C14 H14 119.6
C15 C14 C13 120.8(3)
C15 C14 H14 119.6
C14 C15 H15 120.1
C14 C15 C16 119.8(3)
C16 C15 H15 120.1
C15 C16 H16 120.2
C15 C16 C17 119.7(3)
C17 C16 H16 120.2
C12 C17 H17 119.5
C16 C17 C12 121.1(3)
C16 C17 H17 119.5
C19 C18 P2 121.68(18)
C19 C18 C23 118.4(2)
C23 C18 P2 119.88(18)
C18 C19 H19 119.8
C18 C19 C20 120.4(3)
C20 C19 H19 119.8
C19 C20 H20 119.6
C21 C20 C19 120.7(3)
C21 C20 H20 119.6
C20 C21 H21 120.2
C20 C21 C22 119.5(2)
C22 C21 H21 120.2
C21 C22 H22 119.8
C21 C22 C23 120.3(3)
C23 C22 H22 119.8
C18 C23 H23 119.7
C22 C23 C18 120.6(3)
C22 C23 H23 119.7
C25 C24 P2 121.91(18)
C29 C24 P2 118.91(16)
C29 C24 C25 118.8(2)
C24 C25 H25 120.0
C26 C25 C24 120.0(3)
C26 C25 H25 120.0
C25 C26 H26 119.9
C27 C26 C25 120.1(3)
C27 C26 H26 119.9
C26 C27 H27 120.0
C28 C27 C26 120.0(2)
C28 C27 H27 120.0
C27 C28 H28 119.8
C27 C28 C29 120.4(3)
C29 C28 H28 119.8
C24 C29 H29 119.7
C28 C29 C24 120.7(2)
C28 C29 H29 119.7
O1 C30 N2 125.3(4)
O1 C30 H30 117.3
N2 C30 H30 117.3
N2 C31 H31A 109.5
N2 C31 H31B 109.5
N2 C31 H31C 109.5
H31A C31 H31B 109.5
H31A C31 H31C 109.5
H31B C31 H31C 109.5
N2 C32 H32A 109.5
N2 C32 H32B 109.5
N2 C32 H32C 109.5
H32A C32 H32B 109.5
H32A C32 H32C 109.5
H32B C32 H32C 109.5

loop_
_geom_bond_atom_site_label_1
_geom_bond_atom_site_label_2
_geom_bond_distance
Re1 Cl1 2.4358(5)
Re1 Cl2 2.4309(5)
Re1 Cl3 2.3433(5)
Re1 P1 2.3869(5)
Re1 P2 2.3920(5)
Re1 N1 2.2301(17)
P1 C1 1.838(2)
P1 C6 1.827(2)
P1 C12 1.827(2)
P2 C3 1.840(2)
P2 C18 1.836(2)
P2 C24 1.821(2)
O1 C30 1.223(4)
N1 C2 1.501(3)
N1 C2A 1.538(13)
N1 C4 1.508(3)
N1 C4A 1.550(14)
N1 C5 1.496(3)
N1 C5A 1.473(14)
N2 C30 1.313(4)
N2 C31 1.441(5)
N2 C32 1.429(5)
C1 H1AA 0.9700
C1 H1AB 0.9700
C1 H1BC 0.9700
C1 H1BD 0.9700
C1 C2 1.511(4)
C1 C2A 1.422(14)
C2 H2A 0.9700
C2 H2B 0.9700
C2A H2AA 0.9700
C2A H2AB 0.9700
C3 H3AA 0.9700
C3 H3AB 0.9700
C3 H3BC 0.9700
C3 H3BD 0.9700
C3 C4 1.508(4)
C3 C4A 1.460(13)
C4 H4A 0.9700
C4 H4B 0.9700
C4A H4AA 0.9700
C4A H4AB 0.9700
C5 H5A 0.9600
C5 H5B 0.9600
C5 H5C 0.9600
C5A H5AA 0.9600
C5A H5AB 0.9600
C5A H5AC 0.9600
C6 C7 1.396(3)
C6 C11 1.378(4)
C7 H7 0.9300
C7 C8 1.388(4)
C8 H8 0.9300
C8 C9 1.372(5)
C9 H9 0.9300
C9 C10 1.373(5)
C10 H10 0.9300
C10 C11 1.396(4)
C11 H11 0.9300
C12 C13 1.388(3)
C12 C17 1.385(3)
C13 H13 0.9300
C13 C14 1.385(4)
C14 H14 0.9300
C14 C15 1.369(5)
C15 H15 0.9300
C15 C16 1.378(4)
C16 H16 0.9300
C16 C17 1.383(4)
C17 H17 0.9300
C18 C19 1.378(3)
C18 C23 1.395(3)
C19 H19 0.9300
C19 C20 1.387(3)
C20 H20 0.9300
C20 C21 1.369(4)
C21 H21 0.9300
C21 C22 1.372(5)
C22 H22 0.9300
C22 C23 1.381(4)
C23 H23 0.9300
C24 C25 1.395(3)
C24 C29 1.387(3)
C25 H25 0.9300
C25 C26 1.392(4)
C26 H26 0.9300
C26 C27 1.384(5)
C27 H27 0.9300
C27 C28 1.368(4)
C28 H28 0.9300
C28 C29 1.383(4)
C29 H29 0.9300
C30 H30 0.9300
C31 H31A 0.9600
C31 H31B 0.9600
C31 H31C 0.9600
C32 H32A 0.9600
C32 H32B 0.9600
C32 H32C 0.9600
